data_7215266
loop_
_publ_author_name
'B\'eziau, Antoine'
'Baudron, St\'ephane A.'
'Rasoloarison, Dimby'
'Hosseini, Mir Wais'

_publ_section_title
;
 Rigid yet flexible heteroleptic Co(iii) dipyrrin complexes for the
 construction of heterometallic 1- and 2-D coordination polymers
;
_journal_issue 23
_journal_name_full CrystEngComm
_journal_page_first 4973
_journal_paper_doi 10.1039/c4ce00273c
_journal_volume 16
_journal_year 2014
_chemical_formula_moiety 'C33 H27 Co N6 O2, C4 H8 O'
_chemical_formula_sum 'C37 H35 Co N6 O3'
_chemical_formula_weight 670.64
_chemical_name_systematic
;
 ?
;
_space_group_IT_number 19
_symmetry_cell_setting orthorhombic
_symmetry_space_group_name_Hall 'P 2ac 2ab'
_symmetry_space_group_name_H-M 'P 21 21 21'
_atom_sites_solution_hydrogens geom
_atom_sites_solution_primary direct
_atom_sites_solution_secondary difmap
_audit_creation_method SHELXL-97
_cell_angle_alpha 90.00
_cell_angle_beta 90.00
_cell_angle_gamma 90.00
_cell_formula_units_Z 4
_cell_length_a 13.2927(15)
_cell_length_b 14.5956(16)
_cell_length_c 17.1232(17)
_cell_measurement_reflns_used 5297
_cell_measurement_temperature 173(2)
_cell_measurement_theta_max 24.63
_cell_measurement_theta_min 2.39
_cell_volume 3322.2(6)
_computing_cell_refinement 'Bruker SAINT'
_computing_data_collection 'Bruker APEX2'
_computing_data_reduction 'Bruker SAINT'
_computing_molecular_graphics 'Bruker SHELXTL'
_computing_publication_material 'Bruker SHELXTL'
_computing_structure_refinement 'SHELXL-97 (Sheldrick, 2008)'
_computing_structure_solution 'SHELXS-97 (Sheldrick, 2008)'
_diffrn_ambient_temperature 173(2)
_diffrn_measured_fraction_theta_full 0.960
_diffrn_measured_fraction_theta_max 0.960
_diffrn_measurement_device_type 'Bruker APEX-II CCD'
_diffrn_measurement_method '\f and \w scans'
_diffrn_radiation_monochromator graphite
_diffrn_radiation_source 'fine-focus sealed tube'
_diffrn_radiation_type MoK\a
_diffrn_radiation_wavelength 0.71073
_diffrn_reflns_av_R_equivalents 0.0493
_diffrn_reflns_av_sigmaI/netI 0.0596
_diffrn_reflns_limit_h_max 17
_diffrn_reflns_limit_h_min -17
_diffrn_reflns_limit_k_max 18
_diffrn_reflns_limit_k_min -18
_diffrn_reflns_limit_l_max 20
_diffrn_reflns_limit_l_min -13
_diffrn_reflns_number 23046
_diffrn_reflns_theta_full 27.00
_diffrn_reflns_theta_max 27.00
_diffrn_reflns_theta_min 1.83
_exptl_absorpt_coefficient_mu 0.563
_exptl_absorpt_correction_T_max 0.9356
_exptl_absorpt_correction_T_min 0.8675
_exptl_absorpt_correction_type multi-scan
_exptl_absorpt_process_details sadabs
_exptl_crystal_colour red
_exptl_crystal_density_diffrn 1.341
_exptl_crystal_density_meas ?
_exptl_crystal_density_method 'not measured'
_exptl_crystal_description prism
_exptl_crystal_F_000 1400
_exptl_crystal_size_max 0.26
_exptl_crystal_size_mid 0.13
_exptl_crystal_size_min 0.12
_refine_diff_density_max 0.380
_refine_diff_density_min -0.566
_refine_diff_density_rms 0.069
_refine_ls_abs_structure_details 'Flack H D (1983), Acta Cryst. A39, 876-881'
_refine_ls_abs_structure_Flack -0.030(16)
_refine_ls_extinction_method none
_refine_ls_goodness_of_fit_ref 1.039
_refine_ls_hydrogen_treatment constr
_refine_ls_matrix_type full
_refine_ls_number_parameters 426
_refine_ls_number_reflns 6984
_refine_ls_number_restraints 0
_refine_ls_restrained_S_all 1.039
_refine_ls_R_factor_all 0.0735
_refine_ls_R_factor_gt 0.0416
_refine_ls_shift/su_max 0.001
_refine_ls_shift/su_mean 0.000
_refine_ls_structure_factor_coef Fsqd
_refine_ls_weighting_details 'calc w=1/[\s^2^(Fo^2^)+(0.0566P)^2^+0.3433P] where P=(Fo^2^+2Fc^2^)/3'
_refine_ls_weighting_scheme calc
_refine_ls_wR_factor_gt 0.0991
_refine_ls_wR_factor_ref 0.1147
_reflns_number_gt 5151
_reflns_number_total 6984
_reflns_threshold_expression >2sigma(I)
_cod_data_source_file c4ce00273c1.cif
_cod_data_source_block complex5
_cod_depositor_comments
;
The following automatic conversions were performed:

'_symmetry_cell_setting' value 'Orthorhombic' changed to
'orthorhombic' according to
/usr/data/users/saulius/crontab/automatic-downloads/rss-feeds/RSC/lib/dictionaries/cif_core.dic
dictionary named 'cif_core.dic' version 2.4.2 from 2011-04-26.

Automatic conversion script
Id: cif_fix_values 2281 2013-09-26 08:29:07Z andrius 

 Adding full bibliography for 7215264--7215273.cif.

The following automatic conversions were performed:

'_exptl_crystal_density_meas' value 'not measured' was changed to '?'
- the value is perceived as not measured.

Automatic conversion script
Id: cif_fix_values 3008 2015-01-20 13:52:24Z robertas 
;
_cod_original_sg_symbol_H-M 'P2(1)2(1)2(1) '
_cod_database_code 7215266

loop_
_symmetry_equiv_pos_as_xyz
'x, y, z'
'-x+1/2, -y, z+1/2'
'-x, y+1/2, -z+1/2'
'x+1/2, -y+1/2, -z'

loop_
_atom_site_label
_atom_site_type_symbol
_atom_site_fract_x
_atom_site_fract_y
_atom_site_fract_z
_atom_site_U_iso_or_equiv
_atom_site_adp_type
_atom_site_occupancy
_atom_site_symmetry_multiplicity
_atom_site_calc_flag
_atom_site_refinement_flags
C1 C 0.3156(3) 0.2102(2) -0.0561(2) 0.0415(9) Uani 1 1 d .
H1 H 0.3507 0.1602 -0.0759 0.050 Uiso 1 1 calc R
C2 C 0.3305(3) 0.3027(2) -0.0800(2) 0.0450(10) Uani 1 1 d .
H2 H 0.3762 0.3237 -0.1170 0.054 Uiso 1 1 calc R
C3 C 0.2648(3) 0.3538(2) -0.0379(2) 0.0392(8) Uani 1 1 d .
H3 H 0.2565 0.4170 -0.0413 0.047 Uiso 1 1 calc R
C4 C 0.2111(2) 0.2939(2) 0.0123(2) 0.0321(8) Uani 1 1 d .
C5 C 0.1445(3) 0.3162(2) 0.0717(2) 0.0323(8) Uani 1 1 d .
C6 C 0.1049(3) 0.2549(2) 0.1260(2) 0.0337(8) Uani 1 1 d .
C7 C 0.0503(3) 0.2752(2) 0.1951(2) 0.0414(9) Uani 1 1 d .
H7 H 0.0276 0.3327 0.2107 0.050 Uiso 1 1 calc R
C8 C 0.0373(3) 0.1943(3) 0.2346(2) 0.0439(9) Uani 1 1 d .
H8 H 0.0063 0.1864 0.2828 0.053 Uiso 1 1 calc R
C9 C 0.0804(3) 0.1258(2) 0.1875(2) 0.0379(9) Uani 1 1 d .
H9 H 0.0805 0.0637 0.1999 0.045 Uiso 1 1 calc R
C10 C 0.1148(3) 0.4144(2) 0.0808(2) 0.0371(8) Uani 1 1 d .
C11 C 0.1632(3) 0.4720(3) 0.1318(3) 0.0735(16) Uani 1 1 d .
H11 H 0.2169 0.4511 0.1617 0.088 Uiso 1 1 calc R
C12 C 0.1311(4) 0.5611(3) 0.1379(4) 0.089(2) Uani 1 1 d .
H12 H 0.1655 0.5994 0.1721 0.107 Uiso 1 1 calc R
C13 C 0.0077(3) 0.5401(3) 0.0495(3) 0.0556(11) Uani 1 1 d .
H13 H -0.0468 0.5620 0.0210 0.067 Uiso 1 1 calc R
C14 C 0.0365(3) 0.4505(2) 0.0392(3) 0.0483(10) Uani 1 1 d .
H14 H 0.0022 0.4139 0.0035 0.058 Uiso 1 1 calc R
C15 C 0.0176(3) -0.0379(2) 0.0599(2) 0.0416(10) Uani 1 1 d .
H15 H -0.0320 0.0034 0.0449 0.050 Uiso 1 1 calc R
C16 C 0.0004(3) -0.1308(3) 0.0767(3) 0.0495(11) Uani 1 1 d .
H16 H -0.0611 -0.1610 0.0744 0.059 Uiso 1 1 calc R
C17 C 0.0902(3) -0.1685(2) 0.0970(2) 0.0450(10) Uani 1 1 d .
H17 H 0.1018 -0.2292 0.1107 0.054 Uiso 1 1 calc R
C18 C 0.1631(3) -0.0973(2) 0.09316(19) 0.0345(8) Uani 1 1 d .
C19 C 0.2632(2) -0.0997(2) 0.11680(19) 0.0318(7) Uani 1 1 d .
C20 C 0.3252(3) -0.0234(2) 0.1224(2) 0.0325(7) Uani 1 1 d .
C21 C 0.4218(3) -0.0175(3) 0.1588(2) 0.0422(9) Uani 1 1 d .
H21 H 0.4607 -0.0663 0.1765 0.051 Uiso 1 1 calc R
C22 C 0.4463(3) 0.0735(3) 0.1628(3) 0.0490(10) Uani 1 1 d .
H22 H 0.5037 0.0987 0.1852 0.059 Uiso 1 1 calc R
C23 C 0.3672(3) 0.1214(3) 0.1261(2) 0.0426(9) Uani 1 1 d .
H23 H 0.3652 0.1847 0.1200 0.051 Uiso 1 1 calc R
C24 C 0.3056(3) -0.1893(2) 0.1445(2) 0.0404(9) Uani 1 1 d .
C25 C 0.2884(3) -0.2200(3) 0.2194(3) 0.0562(12) Uani 1 1 d .
H25 H 0.2499 -0.1853 0.2538 0.067 Uiso 1 1 calc R
C26 C 0.3287(4) -0.3027(3) 0.2428(3) 0.0615(12) Uani 1 1 d .
H26 H 0.3173 -0.3211 0.2941 0.074 Uiso 1 1 calc R
C27 C 0.3974(4) -0.3273(3) 0.1269(3) 0.0735(16) Uani 1 1 d .
H27 H 0.4352 -0.3640 0.0936 0.088 Uiso 1 1 calc R
C28 C 0.3618(4) -0.2455(3) 0.0977(3) 0.0635(13) Uani 1 1 d .
H28 H 0.3758 -0.2285 0.0464 0.076 Uiso 1 1 calc R
C29 C 0.2746(4) -0.0422(3) -0.1632(3) 0.0665(14) Uani 1 1 d .
H29A H 0.3270 -0.0022 -0.1815 0.100 Uiso 1 1 calc R
H29B H 0.2359 -0.0636 -0.2069 0.100 Uiso 1 1 calc R
H29C H 0.3041 -0.0935 -0.1367 0.100 Uiso 1 1 calc R
C30 C 0.2072(3) 0.0092(2) -0.1079(2) 0.0415(9) Uani 1 1 d .
C31 C 0.1128(3) 0.0372(3) -0.1313(3) 0.0541(11) Uani 1 1 d .
H31 H 0.0896 0.0158 -0.1792 0.065 Uiso 1 1 calc R
C32 C 0.0496(3) 0.0944(3) -0.0894(2) 0.0457(9) Uani 1 1 d .
C33 C -0.0475(4) 0.1247(3) -0.1266(3) 0.0690(14) Uani 1 1 d .
H33A H -0.0973 0.1344 -0.0868 0.103 Uiso 1 1 calc R
H33B H -0.0706 0.0782 -0.1620 0.103 Uiso 1 1 calc R
H33C H -0.0367 0.1807 -0.1547 0.103 Uiso 1 1 calc R
N1 N 0.2445(2) 0.20492(17) -0.00141(17) 0.0342(7) Uani 1 1 d .
N2 N 0.1213(2) 0.16066(17) 0.12267(17) 0.0294(6) Uani 1 1 d .
N3 N 0.0536(3) 0.5968(2) 0.0980(2) 0.0622(10) Uani 1 1 d .
N4 N 0.1155(2) -0.01673(17) 0.06850(17) 0.0317(7) Uani 1 1 d .
N5 N 0.2957(2) 0.06457(17) 0.10141(18) 0.0341(7) Uani 1 1 d .
N6 N 0.3821(3) -0.3573(2) 0.1981(3) 0.0614(10) Uani 1 1 d .
O1 O 0.24722(17) 0.02647(14) -0.04181(16) 0.0352(5) Uani 1 1 d .
O2 O 0.06694(18) 0.12669(14) -0.02203(14) 0.0350(6) Uani 1 1 d .
Co1 Co 0.18175(3) 0.09456(3) 0.03834(3) 0.02954(12) Uani 1 1 d .
C34 C 0.8279(8) 0.2201(5) 0.6902(5) 0.157(4) Uani 1 1 d .
H34A H 0.8951 0.2441 0.6984 0.188 Uiso 1 1 calc R
H34B H 0.7810 0.2561 0.7209 0.188 Uiso 1 1 calc R
C35 C 0.8013(11) 0.2242(7) 0.6074(6) 0.186(5) Uani 1 1 d .
H35A H 0.7371 0.2546 0.6003 0.223 Uiso 1 1 calc R
H35B H 0.8522 0.2573 0.5782 0.223 Uiso 1 1 calc R
C36 C 0.7958(8) 0.1299(8) 0.5818(5) 0.175(5) Uani 1 1 d .
H36A H 0.7403 0.1206 0.5458 0.210 Uiso 1 1 calc R
H36B H 0.8579 0.1108 0.5569 0.210 Uiso 1 1 calc R
C37 C 0.7797(8) 0.0817(6) 0.6536(7) 0.172(5) Uani 1 1 d .
H37A H 0.7082 0.0752 0.6635 0.206 Uiso 1 1 calc R
H37B H 0.8094 0.0211 0.6508 0.206 Uiso 1 1 calc R
O3 O 0.8236(5) 0.1311(4) 0.7117(3) 0.158(2) Uani 1 1 d .

loop_
_atom_site_aniso_label
_atom_site_aniso_U_11
_atom_site_aniso_U_22
_atom_site_aniso_U_33
_atom_site_aniso_U_23
_atom_site_aniso_U_13
_atom_site_aniso_U_12
C1 0.050(2) 0.0381(16) 0.036(2) -0.0025(13) 0.013(2) 0.0009(18)
C2 0.053(2) 0.0434(18) 0.039(2) 0.0035(16) 0.019(2) -0.0065(18)
C3 0.051(2) 0.0311(16) 0.035(2) 0.0047(16) 0.004(2) -0.0070(14)
C4 0.039(2) 0.0293(15) 0.028(2) -0.0012(13) 0.0044(15) -0.0010(13)
C5 0.040(2) 0.0290(15) 0.028(2) -0.0044(13) -0.0002(16) -0.0047(13)
C6 0.039(2) 0.0319(16) 0.031(2) -0.0066(14) 0.0068(16) -0.0043(14)
C7 0.049(2) 0.0383(19) 0.037(3) -0.0107(15) 0.0071(19) -0.0004(16)
C8 0.048(2) 0.058(2) 0.026(2) -0.0070(16) 0.0046(18) -0.0121(18)
C9 0.043(2) 0.0416(18) 0.029(2) 0.0076(14) -0.0001(18) -0.0016(15)
C10 0.042(2) 0.0282(17) 0.041(2) -0.0045(15) 0.0100(17) -0.0023(15)
C11 0.053(3) 0.053(2) 0.115(5) -0.042(3) -0.019(3) 0.005(2)
C12 0.060(3) 0.053(3) 0.154(6) -0.056(3) -0.013(4) 0.003(2)
C13 0.071(3) 0.043(2) 0.053(3) 0.0019(19) 0.001(3) 0.0106(19)
C14 0.072(3) 0.0315(16) 0.042(3) -0.0013(17) -0.012(2) 0.0004(17)
C15 0.037(2) 0.0389(18) 0.049(3) 0.0011(16) -0.0070(18) -0.0053(15)
C16 0.043(2) 0.045(2) 0.060(3) 0.0041(19) -0.009(2) -0.0159(17)
C17 0.054(2) 0.0267(17) 0.055(3) 0.0026(16) -0.002(2) -0.0089(16)
C18 0.043(2) 0.0283(14) 0.033(2) 0.0028(14) -0.0031(15) 0.0022(16)
C19 0.0389(18) 0.0335(15) 0.0229(19) 0.0009(14) -0.0030(15) 0.0004(15)
C20 0.0351(18) 0.0377(16) 0.025(2) -0.0013(13) -0.0028(17) -0.0036(16)
C21 0.039(2) 0.061(2) 0.028(2) -0.0004(17) -0.0058(17) 0.0019(17)
C22 0.043(2) 0.062(3) 0.042(3) -0.0064(18) -0.0064(19) -0.0095(19)
C23 0.048(2) 0.044(2) 0.036(2) -0.0066(15) -0.0023(19) -0.0103(16)
C24 0.047(2) 0.0366(17) 0.038(2) 0.0024(14) -0.0092(19) 0.0020(16)
C25 0.069(3) 0.061(2) 0.038(3) 0.0122(19) 0.005(2) 0.020(2)
C26 0.071(3) 0.064(3) 0.049(3) 0.024(2) -0.001(3) 0.019(2)
C27 0.105(4) 0.058(3) 0.058(4) 0.008(2) 0.001(3) 0.037(3)
C28 0.087(4) 0.058(2) 0.046(3) 0.006(2) 0.006(2) 0.029(2)
C29 0.062(3) 0.085(3) 0.053(3) -0.034(3) -0.001(2) 0.011(2)
C30 0.050(2) 0.0399(18) 0.035(2) -0.0103(15) 0.0019(19) 0.0039(16)
C31 0.061(3) 0.073(3) 0.029(3) -0.0158(19) -0.010(2) 0.014(2)
C32 0.056(2) 0.0412(18) 0.040(3) -0.0027(19) -0.0047(19) 0.010(2)
C33 0.068(3) 0.089(3) 0.050(3) -0.004(2) -0.014(3) 0.032(3)
N1 0.0454(17) 0.0281(13) 0.0290(17) -0.0019(12) 0.0056(14) 0.0013(12)
N2 0.0327(15) 0.0303(13) 0.0251(17) -0.0012(11) 0.0004(13) -0.0029(11)
N3 0.068(2) 0.0355(16) 0.083(3) -0.0127(18) 0.016(2) 0.0062(18)
N4 0.0333(16) 0.0305(14) 0.0313(19) 0.0007(11) -0.0051(13) -0.0003(12)
N5 0.0366(18) 0.0298(13) 0.036(2) -0.0019(11) 0.0006(14) -0.0055(11)
N6 0.068(3) 0.054(2) 0.062(3) 0.0169(18) -0.009(2) 0.0160(18)
O1 0.0401(13) 0.0328(11) 0.0326(15) -0.0045(11) 0.0011(13) 0.0036(9)
O2 0.0446(14) 0.0316(11) 0.0287(17) -0.0017(9) -0.0008(11) 0.0054(10)
Co1 0.0366(2) 0.02465(17) 0.0274(2) -0.00146(18) 0.0012(2) 0.00042(19)
C34 0.282(11) 0.088(5) 0.100(6) -0.006(4) -0.099(7) 0.014(6)
C35 0.278(14) 0.152(9) 0.126(9) 0.022(7) -0.028(9) -0.013(9)
C36 0.203(10) 0.251(13) 0.072(6) -0.068(7) -0.028(6) 0.124(10)
C37 0.223(11) 0.116(6) 0.176(10) -0.067(7) -0.118(9) 0.030(6)
O3 0.223(6) 0.132(4) 0.121(4) -0.005(3) -0.049(5) -0.012(5)

loop_
_atom_type_symbol
_atom_type_description
_atom_type_scat_dispersion_real
_atom_type_scat_dispersion_imag
_atom_type_scat_source
C C 0.0033 0.0016 'International Tables Vol C Tables 4.2.6.8 and 6.1.1.4'
H H 0.0000 0.0000 'International Tables Vol C Tables 4.2.6.8 and 6.1.1.4'
N N 0.0061 0.0033 'International Tables Vol C Tables 4.2.6.8 and 6.1.1.4'
O O 0.0106 0.0060 'International Tables Vol C Tables 4.2.6.8 and 6.1.1.4'
Co Co 0.3494 0.9721 'International Tables Vol C Tables 4.2.6.8 and 6.1.1.4'

loop_
_geom_angle_atom_site_label_1
_geom_angle_atom_site_label_2
_geom_angle_atom_site_label_3
_geom_angle
N1 C1 C2 110.8(3)
N1 C1 H1 124.6
C2 C1 H1 124.6
C3 C2 C1 106.2(3)
C3 C2 H2 126.9
C1 C2 H2 126.9
C2 C3 C4 107.8(3)
C2 C3 H3 126.1
C4 C3 H3 126.1
C5 C4 N1 123.1(3)
C5 C4 C3 128.3(3)
N1 C4 C3 108.2(3)
C4 C5 C6 125.4(3)
C4 C5 C10 118.0(3)
C6 C5 C10 116.5(3)
C5 C6 N2 123.2(3)
C5 C6 C7 127.9(3)
N2 C6 C7 108.7(3)
C8 C7 C6 107.2(3)
C8 C7 H7 126.4
C6 C7 H7 126.4
C7 C8 C9 106.2(3)
C7 C8 H8 126.9
C9 C8 H8 126.9
N2 C9 C8 111.7(3)
N2 C9 H9 124.1
C8 C9 H9 124.1
C14 C10 C11 116.9(4)
C14 C10 C5 121.1(3)
C11 C10 C5 122.0(4)
C12 C11 C10 118.8(5)
C12 C11 H11 120.6
C10 C11 H11 120.6
N3 C12 C11 124.7(5)
N3 C12 H12 117.7
C11 C12 H12 117.7
N3 C13 C14 123.2(4)
N3 C13 H13 118.4
C14 C13 H13 118.4
C10 C14 C13 120.8(4)
C10 C14 H14 119.6
C13 C14 H14 119.6
N4 C15 C16 110.9(3)
N4 C15 H15 124.6
C16 C15 H15 124.6
C17 C16 C15 107.4(3)
C17 C16 H16 126.3
C15 C16 H16 126.3
C16 C17 C18 106.9(3)
C16 C17 H17 126.5
C18 C17 H17 126.5
C19 C18 N4 122.7(3)
C19 C18 C17 128.3(3)
N4 C18 C17 108.7(3)
C20 C19 C18 124.6(3)
C20 C19 C24 117.0(3)
C18 C19 C24 118.2(3)
C19 C20 N5 123.7(3)
C19 C20 C21 127.7(3)
N5 C20 C21 108.1(3)
C22 C21 C20 107.0(3)
C22 C21 H21 126.5
C20 C21 H21 126.5
C21 C22 C23 106.4(3)
C21 C22 H22 126.8
C23 C22 H22 126.8
N5 C23 C22 111.4(3)
N5 C23 H23 124.3
C22 C23 H23 124.3
C28 C24 C25 116.2(4)
C28 C24 C19 122.7(4)
C25 C24 C19 121.0(3)
C24 C25 C26 119.4(4)
C24 C25 H25 120.3
C26 C25 H25 120.3
N6 C26 C25 124.8(4)
N6 C26 H26 117.6
C25 C26 H26 117.6
N6 C27 C28 125.0(5)
N6 C27 H27 117.5
C28 C27 H27 117.5
C24 C28 C27 119.5(4)
C24 C28 H28 120.2
C27 C28 H28 120.2
C30 C29 H29A 109.5
C30 C29 H29B 109.5
H29A C29 H29B 109.5
C30 C29 H29C 109.5
H29A C29 H29C 109.5
H29B C29 H29C 109.5
O1 C30 C31 125.3(3)
O1 C30 C29 114.2(3)
C31 C30 C29 120.5(4)
C30 C31 C32 125.5(4)
C30 C31 H31 117.3
C32 C31 H31 117.3
O2 C32 C31 125.9(4)
O2 C32 C33 115.6(3)
C31 C32 C33 118.5(4)
C32 C33 H33A 109.5
C32 C33 H33B 109.5
H33A C33 H33B 109.5
C32 C33 H33C 109.5
H33A C33 H33C 109.5
H33B C33 H33C 109.5
C1 N1 C4 106.9(3)
C1 N1 Co1 126.9(2)
C4 N1 Co1 125.4(2)
C9 N2 C6 106.2(3)
C9 N2 Co1 127.2(2)
C6 N2 Co1 126.4(2)
C13 N3 C12 115.5(4)
C15 N4 C18 106.0(3)
C15 N4 Co1 127.5(2)
C18 N4 Co1 125.8(2)
C23 N5 C20 107.0(3)
C23 N5 Co1 127.1(2)
C20 N5 Co1 125.5(2)
C27 N6 C26 115.0(4)
C30 O1 Co1 123.5(2)
C32 O2 Co1 123.3(2)
O2 Co1 O1 95.95(10)
O2 Co1 N5 178.31(12)
O1 Co1 N5 85.73(11)
O2 Co1 N2 87.07(11)
O1 Co1 N2 176.95(12)
N5 Co1 N2 91.26(12)
O2 Co1 N4 89.26(11)
O1 Co1 N4 87.81(11)
N5 Co1 N4 91.00(11)
N2 Co1 N4 91.78(12)
O2 Co1 N1 87.09(11)
O1 Co1 N1 89.09(11)
N5 Co1 N1 92.75(12)
N2 Co1 N1 91.52(11)
N4 Co1 N1 174.94(13)
O3 C34 C35 107.0(7)
O3 C34 H34A 110.3
C35 C34 H34A 110.3
O3 C34 H34B 110.3
C35 C34 H34B 110.3
H34A C34 H34B 108.6
C36 C35 C34 105.5(8)
C36 C35 H35A 110.7
C34 C35 H35A 110.7
C36 C35 H35B 110.7
C34 C35 H35B 110.7
H35A C35 H35B 108.8
C37 C36 C35 102.4(7)
C37 C36 H36A 111.3
C35 C36 H36A 111.3
C37 C36 H36B 111.3
C35 C36 H36B 111.3
H36A C36 H36B 109.2
O3 C37 C36 107.7(9)
O3 C37 H37A 110.2
C36 C37 H37A 110.2
O3 C37 H37B 110.2
C36 C37 H37B 110.2
H37A C37 H37B 108.5
C34 O3 C37 109.2(7)

loop_
_geom_bond_atom_site_label_1
_geom_bond_atom_site_label_2
_geom_bond_distance
C1 N1 1.333(4)
C1 C2 1.424(5)
C1 H1 0.9300
C2 C3 1.356(5)
C2 H2 0.9300
C3 C4 1.419(5)
C3 H3 0.9300
C4 C5 1.387(5)
C4 N1 1.392(4)
C5 C6 1.393(5)
C5 C10 1.495(5)
C6 N2 1.394(4)
C6 C7 1.421(5)
C7 C8 1.372(5)
C7 H7 0.9300
C8 C9 1.408(5)
C8 H8 0.9300
C9 N2 1.336(4)
C9 H9 0.9300
C10 C14 1.366(5)
C10 C11 1.373(5)
C11 C12 1.372(6)
C11 H11 0.9300
C12 N3 1.341(7)
C12 H12 0.9300
C13 N3 1.321(5)
C13 C14 1.375(5)
C13 H13 0.9300
C14 H14 0.9300
C15 N4 1.346(4)
C15 C16 1.404(5)
C15 H15 0.9300
C16 C17 1.359(6)
C16 H16 0.9300
C17 C18 1.421(5)
C17 H17 0.9300
C18 C19 1.391(5)
C18 N4 1.401(4)
C19 C20 1.389(5)
C19 C24 1.501(5)
C20 N5 1.390(4)
C20 C21 1.430(5)
C21 C22 1.369(5)
C21 H21 0.9300
C22 C23 1.410(6)
C22 H22 0.9300
C23 N5 1.331(4)
C23 H23 0.9300
C24 C28 1.369(6)
C24 C25 1.376(5)
C25 C26 1.381(5)
C25 H25 0.9300
C26 N6 1.313(6)
C26 H26 0.9300
C27 N6 1.312(6)
C27 C28 1.379(6)
C27 H27 0.9300
C28 H28 0.9300
C29 C30 1.503(5)
C29 H29A 0.9600
C29 H29B 0.9600
C29 H29C 0.9600
C30 O1 1.276(4)
C30 C31 1.379(6)
C31 C32 1.386(5)
C31 H31 0.9300
C32 O2 1.266(4)
C32 C33 1.506(6)
C33 H33A 0.9600
C33 H33B 0.9600
C33 H33C 0.9600
N1 Co1 1.937(3)
N2 Co1 1.914(3)
N4 Co1 1.918(3)
N5 Co1 1.911(3)
O1 Co1 1.905(2)
O2 Co1 1.902(2)
C34 O3 1.351(8)
C34 C35 1.463(10)
C34 H34A 0.9700
C34 H34B 0.9700
C35 C36 1.447(12)
C35 H35A 0.9700
C35 H35B 0.9700
C36 C37 1.432(13)
C36 H36A 0.9700
C36 H36B 0.9700
C37 O3 1.360(8)
C37 H37A 0.9700
C37 H37B 0.9700
